data_4034641
loop_
_publ_author_name
'Golushko, Andrei A.'
'Khoroshilova, Olesya V.'
'Vasilyev, Aleksander V.'

_publ_section_title
;
 Synthesis of 1,2,4-Oxadiazoles by Tandem Reaction of Nitroalkenes with
 Arenes and Nitriles in the Superacid TfOH.
;
_journal_issue 11
_journal_name_full 'The Journal of organic chemistry'
_journal_page_first 7495
_journal_page_last 7500
_journal_paper_doi 10.1021/acs.joc.9b00812
_journal_volume 84
_journal_year 2019
_chemical_formula_moiety 'C13 H13 Cl3 N2 O3'
_chemical_formula_sum 'C13 H13 Cl3 N2 O3'
_chemical_formula_weight 351.60
_space_group_crystal_system triclinic
_space_group_IT_number 2
_space_group_name_Hall '-P 1'
_space_group_name_H-M_alt 'P -1'
_atom_sites_solution_hydrogens geom
_atom_sites_solution_primary iterative
_audit_creation_date 2018-09-05
_audit_creation_method
;
Olex2 1.2
(compiled 2018.05.29 svn.r3508 for OlexSys, GUI svn.r5506)
;
_cell_angle_alpha 105.441(4)
_cell_angle_beta 113.046(4)
_cell_angle_gamma 97.005(4)
_cell_formula_units_Z 2
_cell_length_a 8.5663(4)
_cell_length_b 9.2482(4)
_cell_length_c 10.8111(5)
_cell_measurement_reflns_used 6397
_cell_measurement_temperature 100.01(10)
_cell_measurement_theta_max 32.1100
_cell_measurement_theta_min 3.0850
_cell_volume 734.57(7)
_computing_cell_refinement
;
CrysAlisPro, Agilent Technologies,
Version 1.171.36.32 (release 02-08-2013 CrysAlis171 .NET)
(compiled Aug  2 2013,16:46:58)
;
_computing_data_collection
;
CrysAlisPro, Agilent Technologies,
Version 1.171.36.32 (release 02-08-2013 CrysAlis171 .NET)
(compiled Aug  2 2013,16:46:58)
;
_computing_data_reduction
;
CrysAlisPro, Agilent Technologies,
Version 1.171.36.32 (release 02-08-2013 CrysAlis171 .NET)
(compiled Aug  2 2013,16:46:58)
;
_computing_molecular_graphics 'Olex2 (Dolomanov et al., 2009)'
_computing_publication_material 'Olex2 (Dolomanov et al., 2009)'
_computing_structure_refinement 'ShelXL (Sheldrick, 2015)'
_computing_structure_solution
;
Superflip (Palatinus & Chapuis, 2007;Palatinus & van der Lee, 2008;
Palatinus et al., 2012)
;
_diffrn_ambient_temperature 100.01(10)
_diffrn_detector_area_resol_mean 16.2096
_diffrn_measured_fraction_theta_full 0.998
_diffrn_measured_fraction_theta_max 0.999
_diffrn_measurement_details
;
#__ type_ start__ end____ width___ exp.time_
  1 omega  -69.00   47.00   1.0000    2.5000
omega____ theta____ kappa____ phi______ frames
    -      -25.5873   19.0000  -60.0000 116

#__ type_ start__ end____ width___ exp.time_
  2 omega  -90.00   -4.00   1.0000    2.5000
omega____ theta____ kappa____ phi______ frames
    -      -25.5873  -77.0000  -30.0000 86

#__ type_ start__ end____ width___ exp.time_
  3 omega    5.00   36.00   1.0000    2.5000
omega____ theta____ kappa____ phi______ frames
    -      -25.5873   57.0000    0.0000 31

#__ type_ start__ end____ width___ exp.time_
  4 omega   33.00  101.00   1.0000    2.5000
omega____ theta____ kappa____ phi______ frames
    -       26.6811 -178.0000 -120.0000 68

#__ type_ start__ end____ width___ exp.time_
  5 omega  -10.00   63.00   1.0000    2.5000
omega____ theta____ kappa____ phi______ frames
    -       26.6811  -99.0000   90.0000 73

#__ type_ start__ end____ width___ exp.time_
  6 omega   23.00   69.00   1.0000    2.5000
omega____ theta____ kappa____ phi______ frames
    -       26.6811  -99.0000 -120.0000 46

#__ type_ start__ end____ width___ exp.time_
  7 omega  -67.00   -4.00   1.0000    2.5000
omega____ theta____ kappa____ phi______ frames
    -      -25.5873  -57.0000 -150.0000 63

#__ type_ start__ end____ width___ exp.time_
  8 omega  -93.00   -4.00   1.0000    2.5000
omega____ theta____ kappa____ phi______ frames
    -      -25.5873  -57.0000  120.0000 89

#__ type_ start__ end____ width___ exp.time_
  9 omega  -66.00    4.00   1.0000    2.5000
omega____ theta____ kappa____ phi______ frames
    -      -25.5873  -77.0000   60.0000 70

#__ type_ start__ end____ width___ exp.time_
 10 omega  -96.00   11.00   1.0000    2.5000
omega____ theta____ kappa____ phi______ frames
    -      -25.5873  -19.0000 -180.0000 107

#__ type_ start__ end____ width___ exp.time_
 11 omega  -55.00   45.00   1.0000    2.5000
omega____ theta____ kappa____ phi______ frames
    -      -25.5873   77.0000  -30.0000 100

#__ type_ start__ end____ width___ exp.time_
 12 omega  -82.00  -51.00   1.0000    2.5000
omega____ theta____ kappa____ phi______ frames
    -      -25.5873    0.0000  -60.0000 31
;
_diffrn_measurement_device_type 'Xcalibur, Eos'
_diffrn_measurement_method '\w scans'
_diffrn_orient_matrix_UB_11 0.0404868000
_diffrn_orient_matrix_UB_12 -0.0480294000
_diffrn_orient_matrix_UB_13 0.0372339000
_diffrn_orient_matrix_UB_21 -0.0586262000
_diffrn_orient_matrix_UB_22 0.0017284000
_diffrn_orient_matrix_UB_23 0.0316469000
_diffrn_orient_matrix_UB_31 -0.0598644000
_diffrn_orient_matrix_UB_32 -0.0667947000
_diffrn_orient_matrix_UB_33 -0.0581116000
_diffrn_radiation_monochromator graphite
_diffrn_radiation_type MoK\a
_diffrn_radiation_wavelength 0.71073
_diffrn_reflns_av_R_equivalents 0.0179
_diffrn_reflns_av_unetI/netI 0.0161
_diffrn_reflns_Laue_measured_fraction_full 0.998
_diffrn_reflns_Laue_measured_fraction_max 0.999
_diffrn_reflns_limit_h_max 11
_diffrn_reflns_limit_h_min -11
_diffrn_reflns_limit_k_max 12
_diffrn_reflns_limit_k_min -12
_diffrn_reflns_limit_l_max 14
_diffrn_reflns_limit_l_min -14
_diffrn_reflns_number 12653
_diffrn_reflns_point_group_measured_fraction_full 0.998
_diffrn_reflns_point_group_measured_fraction_max 0.999
_diffrn_reflns_theta_full 25.242
_diffrn_reflns_theta_max 27.500
_diffrn_reflns_theta_min 2.607
_diffrn_source 'Enhance (Mo) X-ray Source'
_exptl_absorpt_coefficient_mu 0.634
_exptl_absorpt_correction_T_max 1.00000
_exptl_absorpt_correction_T_min 0.89133
_exptl_absorpt_correction_type multi-scan
_exptl_absorpt_process_details
;
CrysAlisPro, Agilent Technologies,
Version 1.171.36.32 (release 02-08-2013 CrysAlis171 .NET)
(compiled Aug  2 2013,16:46:58)
Empirical absorption correction using spherical harmonics,
 implemented in SCALE3 ABSPACK scaling algorithm.
;
_exptl_crystal_colour 'clear colourless'
_exptl_crystal_colour_lustre clear
_exptl_crystal_colour_primary colourless
_exptl_crystal_density_diffrn 1.590
_exptl_crystal_description
;
;
_exptl_crystal_F_000 360
_exptl_crystal_size_max 0.5
_exptl_crystal_size_mid 0.34
_exptl_crystal_size_min 0.26
_refine_diff_density_max 0.411
_refine_diff_density_min -0.197
_refine_diff_density_rms 0.047
_refine_ls_extinction_method none
_refine_ls_goodness_of_fit_ref 1.070
_refine_ls_hydrogen_treatment constr
_refine_ls_matrix_type full
_refine_ls_number_parameters 193
_refine_ls_number_reflns 3353
_refine_ls_number_restraints 0
_refine_ls_restrained_S_all 1.070
_refine_ls_R_factor_all 0.0255
_refine_ls_R_factor_gt 0.0232
_refine_ls_shift/su_max 0.001
_refine_ls_shift/su_mean 0.000
_refine_ls_structure_factor_coef Fsqd
_refine_ls_weighting_details 'w=1/[\s^2^(Fo^2^)+(0.0188P)^2^+0.4481P] where P=(Fo^2^+2Fc^2^)/3'
_refine_ls_weighting_scheme calc
_refine_ls_wR_factor_gt 0.0540
_refine_ls_wR_factor_ref 0.0553
_reflns_Friedel_coverage 0.000
_reflns_number_gt 3128
_reflns_number_total 3353
_reflns_threshold_expression 'I > 2\s(I)'
_cod_data_source_file jo9b00812_si_003.cif
_cod_data_source_block 9827-10501_ca238_1
_cod_original_cell_volume 734.58(6)
_cod_database_code 4034641
_shelx_shelxl_version_number 2014/7
_chemical_oxdiff_formula 'C13 Cl3 N2 O3'
_shelx_space_group_comment
;
The symmetry employed for this shelxl refinement is uniquely defined
by the following loop, which should always be used as a source of
symmetry information in preference to the above space-group names.
They are only intended as comments.
;
_reflns_odcompleteness_completeness 99.91
_reflns_odcompleteness_iscentric 1
_reflns_odcompleteness_theta 30.01
_olex2_refinement_description
;
1. Fixed Uiso
 At 1.2 times of:
  All C(H) groups
 At 1.5 times of:
  All C(H,H,H) groups
2.a Ternary CH refined with riding coordinates:
 C10(H10)
2.b Aromatic/amide H refined with riding coordinates:
 C4(H4), C7(H7), C8(H8)
2.c Idealised Me refined as rotating group:
 C11(H11A,H11B,H11C), C12(H12A,H12B,H12C), C13(H13A,H13B,H13C)
;
_olex2_submission_special_instructions 'No special instructions were received'

loop_
_space_group_symop_operation_xyz
'x, y, z'
'-x, -y, -z'

loop_
_atom_site_label
_atom_site_type_symbol
_atom_site_fract_x
_atom_site_fract_y
_atom_site_fract_z
_atom_site_U_iso_or_equiv
_atom_site_adp_type
_atom_site_occupancy
_atom_site_site_symmetry_order
_atom_site_calc_flag
_atom_site_refinement_flags_posn
Cl1 Cl 0.44246(4) 0.34298(3) 0.82443(3) 0.01356(7) Uani 1 1 d .
Cl2 Cl 0.19030(4) 0.15118(3) 0.53976(3) 0.01672(8) Uani 1 1 d .
Cl3 Cl 0.40052(4) 0.44551(4) 0.58429(3) 0.01878(8) Uani 1 1 d .
O1 O 0.02196(12) 0.26813(11) 1.03785(9) 0.01588(19) Uani 1 1 d .
O2 O 0.35661(12) 0.81779(10) 0.91645(9) 0.01463(18) Uani 1 1 d .
O3 O -0.26996(12) 0.07812(11) 0.84499(10) 0.01719(19) Uani 1 1 d .
N1 N 0.11230(14) 0.69826(12) 0.71716(11) 0.0137(2) Uani 1 1 d .
N2 N 0.35822(14) 0.65934(12) 0.87295(12) 0.0154(2) Uani 1 1 d .
C1 C 0.21137(16) 0.59692(14) 0.75653(13) 0.0112(2) Uani 1 1 d .
C2 C 0.20638(16) 0.82933(14) 0.81978(13) 0.0132(2) Uani 1 1 d .
C3 C 0.28808(16) 0.34677(14) 0.65903(13) 0.0123(2) Uani 1 1 d .
C4 C 0.08262(16) 0.35610(14) 0.86321(13) 0.0114(2) Uani 1 1 d .
H4 H 0.1923 0.4245 0.9339 0.014 Uiso 1 1 calc R
C5 C 0.02593(15) 0.34303(13) 0.71888(13) 0.0109(2) Uani 1 1 d .
C6 C -0.02148(16) 0.26912(14) 0.90264(13) 0.0118(2) Uani 1 1 d .
C7 C -0.24481(16) 0.16357(14) 0.65720(13) 0.0135(2) Uani 1 1 d .
H7 H -0.3583 0.1016 0.5876 0.016 Uiso 1 1 calc R
C8 C -0.13886(16) 0.25044(14) 0.61767(13) 0.0129(2) Uani 1 1 d .
H8 H -0.1801 0.2459 0.5210 0.016 Uiso 1 1 calc R
C9 C -0.18491(16) 0.16765(14) 0.79707(13) 0.0126(2) Uani 1 1 d .
C10 C 0.14270(15) 0.42603(13) 0.66974(13) 0.0109(2) Uani 1 1 d .
H10 H 0.0647 0.4187 0.5700 0.013 Uiso 1 1 calc R
C11 C 0.16837(19) 0.98377(15) 0.84480(15) 0.0192(3) Uani 1 1 d .
H11A H 0.1171 0.9997 0.9125 0.029 Uiso 1 1 calc GR
H11B H 0.0854 0.9893 0.7540 0.029 Uiso 1 1 calc GR
H11C H 0.2775 1.0645 0.8844 0.029 Uiso 1 1 calc GR
C12 C -0.42494(17) -0.03874(16) 0.73985(15) 0.0188(3) Uani 1 1 d .
H12A H -0.3990 -0.1039 0.6663 0.028 Uiso 1 1 calc GR
H12B H -0.5165 0.0104 0.6955 0.028 Uiso 1 1 calc GR
H12C H -0.4658 -0.1030 0.7855 0.028 Uiso 1 1 calc GR
C13 C 0.19027(16) 0.36309(16) 1.14767(13) 0.0167(3) Uani 1 1 d .
H13A H 0.2823 0.3315 1.1227 0.025 Uiso 1 1 calc GR
H13B H 0.2076 0.3506 1.2390 0.025 Uiso 1 1 calc GR
H13C H 0.1960 0.4720 1.1564 0.025 Uiso 1 1 calc GR

loop_
_atom_site_aniso_label
_atom_site_aniso_U_11
_atom_site_aniso_U_22
_atom_site_aniso_U_33
_atom_site_aniso_U_23
_atom_site_aniso_U_13
_atom_site_aniso_U_12
Cl1 0.01225(14) 0.01489(14) 0.01261(14) 0.00505(11) 0.00419(11) 0.00420(11)
Cl2 0.01784(15) 0.01268(14) 0.01484(15) -0.00032(11) 0.00587(12) 0.00366(11)
Cl3 0.01897(15) 0.02404(17) 0.01690(15) 0.00814(13) 0.01175(13) 0.00198(12)
O1 0.0141(4) 0.0210(5) 0.0099(4) 0.0051(4) 0.0043(3) -0.0011(4)
O2 0.0164(4) 0.0097(4) 0.0147(4) 0.0026(3) 0.0050(4) 0.0025(3)
O3 0.0145(4) 0.0200(5) 0.0145(4) 0.0056(4) 0.0065(4) -0.0034(4)
N1 0.0164(5) 0.0124(5) 0.0137(5) 0.0058(4) 0.0070(4) 0.0048(4)
N2 0.0182(5) 0.0089(5) 0.0157(5) 0.0025(4) 0.0054(4) 0.0033(4)
C1 0.0132(5) 0.0119(6) 0.0111(5) 0.0053(4) 0.0071(5) 0.0030(4)
C2 0.0161(6) 0.0141(6) 0.0130(6) 0.0070(5) 0.0083(5) 0.0040(5)
C3 0.0137(6) 0.0121(6) 0.0103(5) 0.0028(5) 0.0058(5) 0.0015(5)
C4 0.0109(5) 0.0101(5) 0.0113(6) 0.0021(4) 0.0042(5) 0.0023(4)
C5 0.0127(5) 0.0092(5) 0.0120(6) 0.0038(4) 0.0064(5) 0.0035(4)
C6 0.0135(6) 0.0122(6) 0.0105(6) 0.0035(4) 0.0060(5) 0.0047(5)
C7 0.0108(5) 0.0130(6) 0.0125(6) 0.0016(5) 0.0036(5) 0.0006(5)
C8 0.0144(6) 0.0138(6) 0.0101(6) 0.0042(5) 0.0049(5) 0.0037(5)
C9 0.0124(6) 0.0119(6) 0.0149(6) 0.0039(5) 0.0080(5) 0.0031(5)
C10 0.0117(5) 0.0105(5) 0.0098(5) 0.0039(4) 0.0040(4) 0.0025(4)
C11 0.0250(7) 0.0134(6) 0.0186(6) 0.0054(5) 0.0084(6) 0.0072(5)
C12 0.0152(6) 0.0192(6) 0.0190(6) 0.0058(5) 0.0071(5) -0.0023(5)
C13 0.0142(6) 0.0216(7) 0.0108(6) 0.0047(5) 0.0035(5) 0.0017(5)

loop_
_atom_type_symbol
_atom_type_description
_atom_type_scat_dispersion_real
_atom_type_scat_dispersion_imag
_atom_type_scat_source
C C 0.0033 0.0016 'International Tables Vol C Tables 4.2.6.8 and 6.1.1.4'
H H 0.0000 0.0000 'International Tables Vol C Tables 4.2.6.8 and 6.1.1.4'
Cl Cl 0.1484 0.1585 'International Tables Vol C Tables 4.2.6.8 and 6.1.1.4'
N N 0.0061 0.0033 'International Tables Vol C Tables 4.2.6.8 and 6.1.1.4'
O O 0.0106 0.0060 'International Tables Vol C Tables 4.2.6.8 and 6.1.1.4'

loop_
_geom_angle_atom_site_label_1
_geom_angle_atom_site_label_2
_geom_angle_atom_site_label_3
_geom_angle
C6 O1 C13 117.06(10)
C2 O2 N2 106.44(9)
C9 O3 C12 117.09(10)
C2 N1 C1 102.10(10)
C1 N2 O2 102.78(10)
N1 C1 C10 119.78(11)
N2 C1 N1 115.28(11)
N2 C1 C10 124.89(11)
O2 C2 C11 117.24(11)
N1 C2 O2 113.38(11)
N1 C2 C11 129.36(12)
Cl1 C3 Cl2 107.67(7)
Cl1 C3 Cl3 109.23(6)
Cl2 C3 Cl3 107.61(6)
C10 C3 Cl1 114.24(8)
C10 C3 Cl2 109.38(8)
C10 C3 Cl3 108.52(8)
C6 C4 C5 120.11(11)
C4 C5 C10 121.62(11)
C8 C5 C4 119.64(11)
C8 C5 C10 118.73(11)
O1 C6 C4 125.40(11)
O1 C6 C9 114.83(10)
C4 C6 C9 119.74(11)
C9 C7 C8 120.28(11)
C5 C8 C7 120.31(11)
O3 C9 C6 115.05(11)
O3 C9 C7 125.28(11)
C7 C9 C6 119.66(11)
C1 C10 C3 113.25(10)
C1 C10 C5 111.51(10)
C5 C10 C3 113.57(10)

loop_
_geom_bond_atom_site_label_1
_geom_bond_atom_site_label_2
_geom_bond_distance
Cl1 C3 1.7722(13)
Cl2 C3 1.7830(12)
Cl3 C3 1.7895(12)
O1 C6 1.3630(15)
O1 C13 1.4337(15)
O2 N2 1.4184(13)
O2 C2 1.3415(15)
O3 C9 1.3644(15)
O3 C12 1.4272(15)
N1 C1 1.3797(15)
N1 C2 1.3020(17)
N2 C1 1.3024(16)
C1 C10 1.5085(16)
C2 C11 1.4819(17)
C3 C10 1.5466(17)
C4 C5 1.4061(17)
C4 C6 1.3889(17)
C5 C8 1.3857(17)
C5 C10 1.5225(16)
C6 C9 1.4147(17)
C7 C8 1.4002(17)
C7 C9 1.3815(17)
